data_1543097
loop_
_publ_author_name
'Qin, Lei'
'Hartley, Anna'
'Turner, Peter'
'Elmes, Robert B. P.'
'Jolliffe, Katrina A.'

_publ_section_title
;
 Macrocyclic squaramides: anion receptors with high sulfate binding
 affinity and selectivity in aqueous media
;
_journal_issue 7
_journal_name_full 'Chem. Sci.'
_journal_page_first 4563
_journal_paper_doi 10.1039/C6SC01011C
_journal_volume 7
_journal_year 2016
_chemical_formula_sum 'C56 H96 N6 O10 S'
_chemical_formula_weight 1045.44
_space_group_crystal_system monoclinic
_space_group_IT_number 14
_space_group_name_Hall '-P 2ybc'
_space_group_name_H-M_alt 'P 1 21/c 1'
_symmetry_cell_setting monoclinic
_symmetry_Int_Tables_number 14
_symmetry_space_group_name_Hall '-P 2ybc'
_symmetry_space_group_name_H-M 'P 1 21/c 1'
_atom_sites_solution_hydrogens mixed
_audit_creation_method SHELXL-2014/7
_audit_update_record
;
2016-03-03 deposited with the CCDC.
2016-04-01 downloaded from the CCDC.
;
_cell_angle_alpha 90
_cell_angle_beta 110.374(5)
_cell_angle_gamma 90
_cell_formula_units_Z 4
_cell_length_a 20.3065(19)
_cell_length_b 12.0238(10)
_cell_length_c 25.441(2)
_cell_measurement_reflns_used 18518
_cell_measurement_temperature 100(1)
_cell_measurement_theta_max 29.4135
_cell_measurement_theta_min 2.797
_cell_volume 5823.1(9)
_computing_cell_refinement 'SAINT (Bruker-AXS,2012)'
_computing_data_collection 'APEX (Bruker-AXS,2012)'
_computing_data_reduction 'SAINT and XPREP (Bruker-AXS,2012)'
_computing_molecular_graphics
;
  ORTEP3 for Windows (Farrugia, L., 1997)
  ORTEPIII  (Burnett, N.M., Johnson,C.K., 1996). 
  WinGX (Farrugia, 1999)
  shelXle (H\"i?1/2bschle,C.B., et al., 2011) 
;
_computing_structure_refinement 'SHELXL-2014/7 (Sheldrick, 2014)'
_computing_structure_solution 'SHELXS-97 (Sheldrick, 1990)'
_diffrn_ambient_temperature 100(1)
_diffrn_crystal_treatment
;
attached with Exxon Paratone N to a nylon loop and quenched 
in a cold nitrogen gas stream from an Oxford Cryosystems Cryostream. 
;
_diffrn_measured_fraction_theta_full 0.999
_diffrn_measured_fraction_theta_max 0.999
_diffrn_measurement_device_type APEXII-FR591
_diffrn_measurement_method \w+\f
_diffrn_radiation_monochromator mirror
_diffrn_radiation_source 'rotating anode'
_diffrn_radiation_type MoK\a
_diffrn_radiation_wavelength 0.71073
_diffrn_reflns_av_R_equivalents 0.0619
_diffrn_reflns_av_unetI/netI 0.0273
_diffrn_reflns_Laue_measured_fraction_full 0.999
_diffrn_reflns_Laue_measured_fraction_max 0.999
_diffrn_reflns_limit_h_max 24
_diffrn_reflns_limit_h_min -24
_diffrn_reflns_limit_k_max 14
_diffrn_reflns_limit_k_min -14
_diffrn_reflns_limit_l_max 30
_diffrn_reflns_limit_l_min -30
_diffrn_reflns_number 129874
_diffrn_reflns_point_group_measured_fraction_full 0.999
_diffrn_reflns_point_group_measured_fraction_max 0.999
_diffrn_reflns_theta_full 25.242
_diffrn_reflns_theta_max 25.350
_diffrn_reflns_theta_min 1.670
_exptl_absorpt_coefficient_mu 0.115
_exptl_absorpt_correction_T_max 1.000
_exptl_absorpt_correction_T_min 0.907
_exptl_absorpt_correction_type multi-scan
_exptl_absorpt_process_details
;
 SADABS (Sheldrick, 1996)
;
_exptl_crystal_colour colourless
_exptl_crystal_density_diffrn 1.192
_exptl_crystal_description prism
_exptl_crystal_F_000 2280
_exptl_crystal_size_max 0.12
_exptl_crystal_size_mid 0.10
_exptl_crystal_size_min 0.08
_refine_diff_density_max 0.517
_refine_diff_density_min -0.414
_refine_diff_density_rms 0.045
_refine_ls_extinction_method none
_refine_ls_goodness_of_fit_ref 1.184
_refine_ls_hydrogen_treatment mixed
_refine_ls_matrix_type full
_refine_ls_number_parameters 696
_refine_ls_number_reflns 10639
_refine_ls_number_restraints 0
_refine_ls_restrained_S_all 1.184
_refine_ls_R_factor_all 0.0654
_refine_ls_R_factor_gt 0.0482
_refine_ls_shift/su_max 0.001
_refine_ls_shift/su_mean 0.000
_refine_ls_structure_factor_coef Fsqd
_refine_ls_weighting_details 'w=1/[\s^2^(Fo^2^)+(0.035P)^2^+4.0P] where P=(Fo^2^+2Fc^2^)/3'
_refine_ls_weighting_scheme calc
_refine_ls_wR_factor_gt 0.1097
_refine_ls_wR_factor_ref 0.1182
_reflns_Friedel_coverage 0.000
_reflns_number_gt 8458
_reflns_number_total 10639
_reflns_threshold_expression 'I > 2\s(I)'
_cod_data_source_file c6sc01011c2.cif
_cod_data_source_block 1+sulfate_kaj14mm_s1366
_cod_depositor_comments 'Adding full bibliography for 1543095--1543098.cif.'
_cod_original_sg_symbol_H-M 'P 21/c'
_cod_database_code 1543097
_shelx_shelxl_version_number 2014/7
_shelx_space_group_comment
;
The symmetry employed for this shelxl refinement is uniquely defined
by the following loop, which should always be used as a source of
symmetry information in preference to the above space-group names.
They are only intended as comments.
;

loop_
_space_group_symop_operation_xyz
'x, y, z'
'-x, y+1/2, -z+1/2'
'-x, -y, -z'
'x, -y-1/2, z-1/2'

loop_
_atom_site_label
_atom_site_type_symbol
_atom_site_fract_x
_atom_site_fract_y
_atom_site_fract_z
_atom_site_U_iso_or_equiv
_atom_site_adp_type
_atom_site_occupancy
_atom_site_site_symmetry_order
_atom_site_calc_flag
_atom_site_refinement_flags_posn
_atom_site_refinement_flags_adp
_atom_site_refinement_flags_occupancy
_atom_site_disorder_assembly
_atom_site_disorder_group
O1 O 0.43313(9) 1.04802(14) 0.13685(7) 0.0429(4) Uani 1 1 d . . . . .
O2 O 0.27301(9) 1.06237(13) 0.04447(6) 0.0378(4) Uani 1 1 d . . . . .
O3 O 0.10600(7) 1.11524(12) 0.33061(6) 0.0302(3) Uani 1 1 d . . . . .
O4 O 0.26490(7) 1.09045(12) 0.42398(6) 0.0302(3) Uani 1 1 d . . . . .
N1 N 0.38604(9) 0.83106(14) 0.19429(7) 0.0249(4) Uani 1 1 d . . . . .
H1N H 0.3650 0.7683 0.1968 0.030 Uiso 1 1 calc R U . . .
N2 N 0.22829(9) 0.84610(15) 0.10447(7) 0.0274(4) Uani 1 1 d . . . . .
H2N H 0.2321 0.7826 0.1225 0.033 Uiso 1 1 calc R U . . .
N3 N 0.13527(8) 0.89085(13) 0.26622(7) 0.0222(4) Uani 1 1 d . . . . .
H3N H 0.1539 0.8276 0.2610 0.027 Uiso 1 1 calc R U . . .
N4 N 0.28989(8) 0.86743(14) 0.35848(7) 0.0232(4) Uani 1 1 d . . . . .
H4N H 0.2801 0.8017 0.3425 0.028 Uiso 1 1 calc R U . . .
C1 C 0.35449(11) 0.90109(16) 0.15263(8) 0.0239(4) Uani 1 1 d . . . . .
C2 C 0.37775(12) 0.99731(18) 0.12761(9) 0.0299(5) Uani 1 1 d . . . . .
C3 C 0.30415(12) 1.00382(17) 0.08522(9) 0.0284(5) Uani 1 1 d . . . . .
C4 C 0.28555(11) 0.90811(17) 0.11307(8) 0.0250(4) Uani 1 1 d . . . . .
C5 C 0.15932(11) 0.88071(19) 0.06597(9) 0.0312(5) Uani 1 1 d . . . . .
H5A H 0.1325 0.8139 0.0479 0.037 Uiso 1 1 calc R U . . .
H5B H 0.1657 0.9276 0.0361 0.037 Uiso 1 1 calc R U . . .
C6 C 0.11707(11) 0.94495(17) 0.09449(8) 0.0270(5) Uani 1 1 d . . . . .
C7 C 0.08052(13) 1.03975(19) 0.06966(10) 0.0389(6) Uani 1 1 d . . . . .
H7 H 0.0833 1.0658 0.0352 0.047 Uiso 1 1 calc R U . . .
C8 C 0.04011(14) 1.0965(2) 0.09471(11) 0.0459(6) Uani 1 1 d . . . . .
H8 H 0.0147 1.1608 0.0772 0.055 Uiso 1 1 calc R U . . .
C9 C 0.03649(12) 1.05996(18) 0.14543(10) 0.0347(5) Uani 1 1 d . . . . .
H9 H 0.0092 1.0999 0.1627 0.042 Uiso 1 1 calc R U . . .
C10 C 0.07268(10) 0.96511(16) 0.17094(8) 0.0229(4) Uani 1 1 d . . . . .
C11 C 0.11240(10) 0.90784(17) 0.14503(8) 0.0243(4) Uani 1 1 d . . . . .
H11 H 0.1368 0.8424 0.1620 0.029 Uiso 1 1 calc R U . . .
C12 C 0.06725(10) 0.92363(17) 0.22542(8) 0.0242(4) Uani 1 1 d . . . . .
H12A H 0.0467 0.9830 0.2419 0.029 Uiso 1 1 calc R U . . .
H12B H 0.0350 0.8590 0.2175 0.029 Uiso 1 1 calc R U . . .
C13 C 0.17008(10) 0.95148(15) 0.31047(8) 0.0205(4) Uani 1 1 d . . . . .
C14 C 0.15597(10) 1.05144(16) 0.33847(8) 0.0221(4) Uani 1 1 d . . . . .
C15 C 0.22915(10) 1.04042(16) 0.38137(8) 0.0224(4) Uani 1 1 d . . . . .
C16 C 0.23852(10) 0.94159(15) 0.35092(8) 0.0201(4) Uani 1 1 d . . . . .
C17 C 0.36258(10) 0.89459(18) 0.39329(8) 0.0258(4) Uani 1 1 d . . . . .
H17A H 0.3872 0.8260 0.4113 0.031 Uiso 1 1 calc R U . . .
H17B H 0.3624 0.9470 0.4232 0.031 Uiso 1 1 calc R U . . .
C18 C 0.40133(10) 0.94631(17) 0.35830(8) 0.0230(4) Uani 1 1 d . . . . .
C19 C 0.42281(11) 1.05703(18) 0.36474(9) 0.0299(5) Uani 1 1 d . . . . .
H19 H 0.4141 1.1020 0.3924 0.036 Uiso 1 1 calc R U . . .
C20 C 0.45691(12) 1.10182(19) 0.33078(9) 0.0339(5) Uani 1 1 d . . . . .
H20 H 0.4721 1.1770 0.3358 0.041 Uiso 1 1 calc R U . . .
C21 C 0.46895(11) 1.03803(18) 0.28964(9) 0.0283(5) Uani 1 1 d . . . . .
H21 H 0.4920 1.0695 0.2665 0.034 Uiso 1 1 calc R U . . .
C22 C 0.44711(10) 0.92778(17) 0.28246(8) 0.0232(4) Uani 1 1 d . . . . .
C23 C 0.41377(10) 0.88295(17) 0.31715(8) 0.0234(4) Uani 1 1 d . . . . .
H23 H 0.3993 0.8074 0.3125 0.028 Uiso 1 1 calc R U . . .
C24 C 0.45533(10) 0.85641(18) 0.23615(8) 0.0272(5) Uani 1 1 d . . . . .
H24A H 0.4843 0.8961 0.2179 0.033 Uiso 1 1 calc R U . . .
H24B H 0.4796 0.7863 0.2522 0.033 Uiso 1 1 calc R U . . .
N5 N 0.30708(9) 0.41603(15) 0.09921(7) 0.0268(4) Uani 1 1 d . . . . .
C25 C 0.31764(12) 0.37297(19) 0.15806(8) 0.0311(5) Uani 1 1 d . . . . .
H25A H 0.3686 0.3631 0.1783 0.037 Uiso 1 1 calc R U . . .
H25B H 0.3009 0.4305 0.1783 0.037 Uiso 1 1 calc R U . . .
C26 C 0.28080(13) 0.26424(19) 0.16072(9) 0.0359(5) Uani 1 1 d . . . . .
H26A H 0.2941 0.2068 0.1384 0.043 Uiso 1 1 calc R U . . .
H26B H 0.2293 0.2748 0.1446 0.043 Uiso 1 1 calc R U . . .
C27 C 0.30146(14) 0.2260(2) 0.22131(10) 0.0437(6) Uani 1 1 d . . . . .
H27A H 0.2896 0.2854 0.2435 0.052 Uiso 1 1 calc R U . . .
H27B H 0.3530 0.2147 0.2367 0.052 Uiso 1 1 calc R U . . .
C28 C 0.26525(14) 0.1189(2) 0.22797(10) 0.0443(6) Uani 1 1 d . . . . .
H28A H 0.2806 0.0986 0.2677 0.066 Uiso 1 1 calc R U . . .
H28B H 0.2142 0.1298 0.2136 0.066 Uiso 1 1 calc R U . . .
H28C H 0.2776 0.0592 0.2068 0.066 Uiso 1 1 calc R U . . .
C29 C 0.33823(11) 0.33655(17) 0.06761(8) 0.0282(5) Uani 1 1 d . . . . .
H29A H 0.3310 0.3682 0.0301 0.034 Uiso 1 1 calc R U . . .
H29B H 0.3121 0.2654 0.0620 0.034 Uiso 1 1 calc R U . . .
C30 C 0.41616(12) 0.31235(18) 0.09642(8) 0.0312(5) Uani 1 1 d . . . . .
H30A H 0.4230 0.2645 0.1296 0.037 Uiso 1 1 calc R U . . .
H30B H 0.4418 0.3829 0.1094 0.037 Uiso 1 1 calc R U . . .
C31 C 0.44555(13) 0.25367(19) 0.05573(9) 0.0357(5) Uani 1 1 d . . . . .
H31A H 0.4928 0.2239 0.0771 0.043 Uiso 1 1 calc R U . . .
H31B H 0.4148 0.1899 0.0384 0.043 Uiso 1 1 calc R U . . .
C32 C 0.45101(13) 0.3293(2) 0.00969(9) 0.0377(5) Uani 1 1 d . . . . .
H32A H 0.4700 0.2873 -0.0148 0.056 Uiso 1 1 calc R U . . .
H32B H 0.4043 0.3577 -0.0123 0.056 Uiso 1 1 calc R U . . .
H32C H 0.4823 0.3918 0.0265 0.056 Uiso 1 1 calc R U . . .
C33 C 0.34261(10) 0.52927(17) 0.10714(8) 0.0258(5) Uani 1 1 d . . . . .
H33A H 0.3188 0.5788 0.1260 0.031 Uiso 1 1 calc R U . . .
H33B H 0.3918 0.5203 0.1327 0.031 Uiso 1 1 calc R U . . .
C34 C 0.34335(15) 0.5863(2) 0.05450(10) 0.0476(7) Uani 1 1 d . . . . .
H34A H 0.3719 0.5416 0.0377 0.057 Uiso 1 1 calc R U . . .
H34B H 0.2948 0.5893 0.0271 0.057 Uiso 1 1 calc R U . . .
C35 C 0.37165(17) 0.6984(2) 0.06460(11) 0.0567(8) Uani 1 1 d . . . . .
H35A H 0.4203 0.6921 0.0916 0.068 Uiso 1 1 calc R U . . .
H35B H 0.3444 0.7388 0.0841 0.068 Uiso 1 1 calc R U . . .
C36 C 0.37452(14) 0.7708(2) 0.01895(10) 0.0429(6) Uani 1 1 d . . . . .
H36A H 0.3953 0.8425 0.0344 0.064 Uiso 1 1 calc R U . . .
H36B H 0.4033 0.7355 -0.0003 0.064 Uiso 1 1 calc R U . . .
H36C H 0.3269 0.7827 -0.0078 0.064 Uiso 1 1 calc R U . . .
C37 C 0.22973(11) 0.4255(2) 0.06402(9) 0.0351(5) Uani 1 1 d . . . . .
H37A H 0.2252 0.4553 0.0267 0.042 Uiso 1 1 calc R U . A 1
H37B H 0.2086 0.3503 0.0585 0.042 Uiso 1 1 calc R U . A 1
C38A C 0.19059(19) 0.4971(4) 0.08912(17) 0.0315(9) Uani 0.65 1 d . . P B 1
H38A H 0.1997 0.5760 0.0829 0.038 Uiso 0.65 1 calc R U P B 1
H38B H 0.2067 0.4838 0.1301 0.038 Uiso 0.65 1 calc R U P B 1
C39A C 0.11245(17) 0.4736(3) 0.06345(16) 0.0367(9) Uani 0.65 1 d . . P B 1
H39A H 0.0980 0.4760 0.0221 0.044 Uiso 0.65 1 calc R U P B 1
H39B H 0.1028 0.3978 0.0742 0.044 Uiso 0.65 1 calc R U P B 1
C40A C 0.0699(2) 0.5566(3) 0.0824(2) 0.0536(11) Uani 0.65 1 d . . P B 1
H40A H 0.0198 0.5389 0.0651 0.080 Uiso 0.65 1 calc R U P B 1
H40B H 0.0835 0.5534 0.1233 0.080 Uiso 0.65 1 calc R U P B 1
H40C H 0.0787 0.6315 0.0712 0.080 Uiso 0.65 1 calc R U P B 1
C38B C 0.1874(4) 0.5362(7) 0.0763(3) 0.027(2) Uiso 0.35 1 d . . P B 2
H38C H 0.1953 0.5404 0.1169 0.032 Uiso 0.35 1 calc R U P B 2
H38D H 0.2070 0.6045 0.0658 0.032 Uiso 0.35 1 calc R U P B 2
C39B C 0.1064(4) 0.5318(7) 0.0429(3) 0.0434(18) Uiso 0.35 1 d . . P B 2
H39C H 0.0863 0.6074 0.0405 0.052 Uiso 0.35 1 calc R U P B 2
H39D H 0.0980 0.5053 0.0043 0.052 Uiso 0.35 1 calc R U P B 2
C40B C 0.0711(4) 0.4558(7) 0.0710(3) 0.0467(18) Uiso 0.35 1 d . . P B 2
H40D H 0.0206 0.4540 0.0496 0.070 Uiso 0.35 1 calc R U P B 2
H40E H 0.0906 0.3808 0.0728 0.070 Uiso 0.35 1 calc R U P B 2
H40F H 0.0788 0.4827 0.1090 0.070 Uiso 0.35 1 calc R U P B 2
N6 N 0.21274(8) 0.42959(13) 0.36131(7) 0.0241(4) Uani 1 1 d . . . . .
C41 C 0.18723(10) 0.36977(17) 0.30441(8) 0.0251(4) Uani 1 1 d . . . . .
H41A H 0.2127 0.4020 0.2812 0.030 Uiso 1 1 calc R U . . .
H41B H 0.2016 0.2908 0.3111 0.030 Uiso 1 1 calc R U . . .
C42 C 0.10930(10) 0.37245(18) 0.27002(8) 0.0265(4) Uani 1 1 d . . . . .
H42A H 0.0909 0.4486 0.2703 0.032 Uiso 1 1 calc R U . . .
H42B H 0.0838 0.3218 0.2869 0.032 Uiso 1 1 calc R U . . .
C43 C 0.09697(11) 0.3369(2) 0.20986(9) 0.0320(5) Uani 1 1 d . . . . .
H43A H 0.1117 0.2585 0.2095 0.038 Uiso 1 1 calc R U . . .
H43B H 0.1260 0.3834 0.1943 0.038 Uiso 1 1 calc R U . . .
C44 C 0.01957(11) 0.34876(19) 0.17321(9) 0.0339(5) Uani 1 1 d . . . . .
H44A H 0.0131 0.3254 0.1348 0.051 Uiso 1 1 calc R U . . .
H44B H -0.0092 0.3019 0.1883 0.051 Uiso 1 1 calc R U . . .
H44C H 0.0052 0.4266 0.1731 0.051 Uiso 1 1 calc R U . . .
C45 C 0.29139(11) 0.45137(17) 0.37627(9) 0.0292(5) Uani 1 1 d . . . . .
H45A H 0.2979 0.4989 0.3467 0.035 Uiso 1 1 calc R U . . .
H45B H 0.3081 0.4941 0.4117 0.035 Uiso 1 1 calc R U . . .
C46 C 0.33779(11) 0.34891(18) 0.38312(9) 0.0297(5) Uani 1 1 d . . . . .
H46A H 0.3165 0.2972 0.3514 0.036 Uiso 1 1 calc R U . . .
H46B H 0.3416 0.3098 0.4183 0.036 Uiso 1 1 calc R U . . .
C47 C 0.41131(12) 0.3841(2) 0.38472(10) 0.0381(6) Uani 1 1 d . . . . .
H47A H 0.4413 0.3170 0.3906 0.046 Uiso 1 1 calc R U . . .
H47B H 0.4072 0.4161 0.3478 0.046 Uiso 1 1 calc R U . . .
C48 C 0.44677(13) 0.4670(2) 0.42939(12) 0.0490(7) Uani 1 1 d . . . . .
H48A H 0.4931 0.4853 0.4278 0.073 Uiso 1 1 calc R U . . .
H48B H 0.4182 0.5346 0.4234 0.073 Uiso 1 1 calc R U . . .
H48C H 0.4523 0.4355 0.4662 0.073 Uiso 1 1 calc R U . . .
C49 C 0.17647(11) 0.54216(16) 0.35470(9) 0.0264(5) Uani 1 1 d . . . . .
H49A H 0.1256 0.5295 0.3458 0.032 Uiso 1 1 calc R U . . .
H49B H 0.1823 0.5807 0.3222 0.032 Uiso 1 1 calc R U . . .
C50 C 0.20261(11) 0.61904(17) 0.40535(9) 0.0290(5) Uani 1 1 d . . . . .
H50A H 0.2484 0.6517 0.4080 0.035 Uiso 1 1 calc R U . . .
H50B H 0.2091 0.5764 0.4401 0.035 Uiso 1 1 calc R U . . .
C51 C 0.14879(11) 0.71135(17) 0.39894(10) 0.0326(5) Uani 1 1 d . . . . .
H51A H 0.1386 0.7471 0.3619 0.039 Uiso 1 1 calc R U . . .
H51B H 0.1046 0.6778 0.3997 0.039 Uiso 1 1 calc R U . . .
C52 C 0.17248(12) 0.79984(18) 0.44407(10) 0.0368(5) Uani 1 1 d . . . . .
H52A H 0.1356 0.8562 0.4374 0.055 Uiso 1 1 calc R U . . .
H52B H 0.1816 0.7656 0.4809 0.055 Uiso 1 1 calc R U . . .
H52C H 0.2156 0.8349 0.4431 0.055 Uiso 1 1 calc R U . . .
C53 C 0.20195(11) 0.36063(17) 0.40776(8) 0.0260(4) Uani 1 1 d . . . . .
H53A H 0.2183 0.2839 0.4052 0.031 Uiso 1 1 calc R U . . .
H53B H 0.2321 0.3915 0.4443 0.031 Uiso 1 1 calc R U . . .
C54 C 0.12708(11) 0.35507(18) 0.40724(9) 0.0296(5) Uani 1 1 d . . . . .
H54A H 0.0956 0.3277 0.3703 0.036 Uiso 1 1 calc R U . . .
H54B H 0.1112 0.4304 0.4131 0.036 Uiso 1 1 calc R U . . .
C55 C 0.12292(12) 0.27739(19) 0.45330(9) 0.0339(5) Uani 1 1 d . . . . .
H55A H 0.1427 0.2039 0.4493 0.041 Uiso 1 1 calc R U . . .
H55B H 0.1512 0.3082 0.4904 0.041 Uiso 1 1 calc R U . . .
C56 C 0.04722(13) 0.2634(2) 0.44999(10) 0.0478(7) Uani 1 1 d . . . . .
H56A H 0.0455 0.2133 0.4799 0.072 Uiso 1 1 calc R U . . .
H56B H 0.0279 0.3360 0.4545 0.072 Uiso 1 1 calc R U . . .
H56C H 0.0194 0.2319 0.4135 0.072 Uiso 1 1 calc R U . . .
S1 S 0.24387(3) 0.64602(4) 0.23503(2) 0.02254(12) Uani 1 1 d . . . . .
O5 O 0.26870(7) 0.69994(12) 0.19287(6) 0.0288(3) Uani 1 1 d . . . . .
O6A O 0.17579(10) 0.68938(16) 0.23124(8) 0.0296(4) Uani 0.75 1 d . . P C 1
O7A O 0.24432(11) 0.52645(15) 0.22911(9) 0.0299(5) Uani 0.75 1 d . . P C 1
O8A O 0.29696(10) 0.67590(16) 0.29259(8) 0.0295(4) Uani 0.75 1 d . . P C 1
O6B O 0.1645(3) 0.6117(5) 0.2013(2) 0.0275(7) Uiso 0.25 1 d . U P C 2
O7B O 0.2831(3) 0.5477(5) 0.2579(3) 0.0275(7) Uiso 0.25 1 d . U P C 2
O8B O 0.2377(3) 0.7227(5) 0.2768(2) 0.0275(7) Uiso 0.25 1 d . U P C 2
O1W O 0.04198(10) 0.64687(14) 0.24164(7) 0.0389(4) Uani 1 1 d . . . . .
H1WA H 0.0027(19) 0.633(3) 0.2115(15) 0.082(11) Uiso 1 1 d . . . . .
H1WB H 0.0763(16) 0.649(2) 0.2264(12) 0.061(9) Uiso 1 1 d . . . . .
O2W O 0.42756(11) 0.60190(18) 0.28175(9) 0.0556(5) Uani 1 1 d . . . . .
H2WA H 0.466(2) 0.580(4) 0.3174(19) 0.132(17) Uiso 1 1 d . . . . .
H2WB H 0.384(2) 0.604(4) 0.2871(18) 0.128(16) Uiso 1 1 d . . . . .

loop_
_atom_site_aniso_label
_atom_site_aniso_U_11
_atom_site_aniso_U_22
_atom_site_aniso_U_33
_atom_site_aniso_U_23
_atom_site_aniso_U_13
_atom_site_aniso_U_12
O1 0.0408(10) 0.0447(10) 0.0432(10) 0.0076(8) 0.0145(8) -0.0144(8)
O2 0.0514(10) 0.0350(9) 0.0254(8) 0.0059(7) 0.0111(7) -0.0006(8)
O3 0.0270(8) 0.0245(7) 0.0355(8) -0.0031(6) 0.0064(6) 0.0058(6)
O4 0.0299(8) 0.0294(8) 0.0272(8) -0.0053(6) 0.0048(6) -0.0005(6)
N1 0.0303(9) 0.0241(9) 0.0234(9) -0.0007(7) 0.0133(8) -0.0034(7)
N2 0.0306(10) 0.0291(9) 0.0253(9) 0.0009(7) 0.0133(8) 0.0002(8)
N3 0.0216(8) 0.0200(8) 0.0263(9) -0.0039(7) 0.0100(7) 0.0012(7)
N4 0.0213(8) 0.0217(8) 0.0287(9) 0.0002(7) 0.0114(7) 0.0011(7)
C1 0.0333(11) 0.0237(10) 0.0205(10) -0.0046(8) 0.0167(9) -0.0012(9)
C2 0.0381(13) 0.0285(11) 0.0272(11) -0.0001(9) 0.0165(10) -0.0037(10)
C3 0.0390(12) 0.0266(11) 0.0238(11) -0.0019(9) 0.0161(10) -0.0014(9)
C4 0.0339(11) 0.0255(10) 0.0197(10) -0.0051(8) 0.0147(9) 0.0001(9)
C5 0.0326(12) 0.0393(13) 0.0225(11) -0.0035(9) 0.0105(9) -0.0024(10)
C6 0.0253(11) 0.0292(11) 0.0254(11) -0.0041(9) 0.0076(9) -0.0073(9)
C7 0.0471(14) 0.0356(13) 0.0375(13) 0.0090(10) 0.0193(12) 0.0002(11)
C8 0.0586(17) 0.0320(13) 0.0539(16) 0.0150(12) 0.0284(14) 0.0142(12)
C9 0.0382(13) 0.0258(11) 0.0449(14) 0.0013(10) 0.0206(11) 0.0047(10)
C10 0.0187(10) 0.0213(10) 0.0272(11) -0.0051(8) 0.0063(8) -0.0053(8)
C11 0.0225(10) 0.0245(10) 0.0233(10) -0.0027(8) 0.0048(8) -0.0007(8)
C12 0.0191(10) 0.0253(10) 0.0297(11) -0.0060(9) 0.0101(9) -0.0010(8)
C13 0.0228(10) 0.0188(9) 0.0237(10) 0.0029(8) 0.0129(8) -0.0024(8)
C14 0.0236(10) 0.0191(10) 0.0248(10) 0.0012(8) 0.0101(8) -0.0011(8)
C15 0.0255(10) 0.0194(10) 0.0244(11) 0.0022(8) 0.0112(9) -0.0017(8)
C16 0.0208(10) 0.0199(10) 0.0234(10) 0.0039(8) 0.0124(8) -0.0019(8)
C17 0.0217(10) 0.0333(11) 0.0222(10) 0.0025(9) 0.0075(8) 0.0036(9)
C18 0.0164(9) 0.0299(11) 0.0194(10) 0.0027(8) 0.0023(8) 0.0027(8)
C19 0.0311(12) 0.0335(12) 0.0239(11) -0.0052(9) 0.0082(9) -0.0015(9)
C20 0.0373(13) 0.0295(12) 0.0333(12) -0.0027(10) 0.0101(10) -0.0088(10)
C21 0.0238(11) 0.0325(12) 0.0282(11) 0.0039(9) 0.0085(9) -0.0037(9)
C22 0.0144(9) 0.0303(11) 0.0228(10) 0.0036(8) 0.0039(8) 0.0027(8)
C23 0.0180(10) 0.0260(10) 0.0254(10) 0.0021(8) 0.0065(8) 0.0002(8)
C24 0.0236(10) 0.0324(11) 0.0296(11) 0.0037(9) 0.0145(9) 0.0020(9)
N5 0.0272(9) 0.0324(10) 0.0186(8) -0.0065(7) 0.0053(7) -0.0032(8)
C25 0.0363(12) 0.0396(13) 0.0182(10) -0.0060(9) 0.0106(9) -0.0021(10)
C26 0.0457(14) 0.0391(13) 0.0255(12) -0.0046(10) 0.0156(11) -0.0035(11)
C27 0.0496(15) 0.0540(16) 0.0300(13) 0.0028(11) 0.0168(12) -0.0006(12)
C28 0.0506(15) 0.0496(15) 0.0405(14) 0.0077(12) 0.0258(12) 0.0063(12)
C29 0.0409(12) 0.0255(11) 0.0197(10) -0.0074(8) 0.0126(9) -0.0053(9)
C30 0.0441(13) 0.0274(11) 0.0204(11) -0.0001(9) 0.0092(10) 0.0074(10)
C31 0.0513(15) 0.0291(12) 0.0292(12) -0.0014(9) 0.0171(11) 0.0059(11)
C32 0.0445(14) 0.0416(13) 0.0285(12) 0.0017(10) 0.0147(11) 0.0022(11)
C33 0.0216(10) 0.0282(11) 0.0235(11) -0.0084(9) 0.0028(9) 0.0005(8)
C34 0.0677(18) 0.0442(15) 0.0278(13) -0.0076(11) 0.0129(12) -0.0213(13)
C35 0.090(2) 0.0315(13) 0.0362(14) -0.0055(11) 0.0058(14) -0.0128(14)
C36 0.0492(15) 0.0405(14) 0.0419(14) -0.0074(11) 0.0194(12) -0.0065(12)
C37 0.0260(11) 0.0488(14) 0.0255(11) -0.0097(10) 0.0025(9) -0.0099(10)
C38A 0.0236(19) 0.024(2) 0.038(2) 0.0083(18) -0.0003(16) 0.0044(16)
C39A 0.0171(17) 0.044(2) 0.043(2) 0.0138(18) 0.0023(16) 0.0013(15)
C40A 0.028(2) 0.039(2) 0.091(3) 0.011(2) 0.019(2) 0.0102(17)
N6 0.0223(9) 0.0206(8) 0.0249(9) 0.0026(7) 0.0024(7) 0.0020(7)
C41 0.0240(10) 0.0268(11) 0.0239(10) 0.0017(8) 0.0075(9) 0.0007(9)
C42 0.0223(10) 0.0279(11) 0.0276(11) 0.0001(9) 0.0066(9) -0.0001(9)
C43 0.0275(11) 0.0386(13) 0.0286(12) -0.0055(10) 0.0082(9) -0.0018(10)
C44 0.0294(12) 0.0386(13) 0.0292(12) -0.0069(10) 0.0044(9) -0.0015(10)
C45 0.0234(11) 0.0258(11) 0.0326(12) 0.0016(9) 0.0024(9) -0.0006(9)
C46 0.0257(11) 0.0295(11) 0.0296(11) 0.0004(9) 0.0042(9) 0.0023(9)
C47 0.0338(13) 0.0364(13) 0.0442(14) 0.0061(11) 0.0136(11) 0.0056(10)
C48 0.0362(14) 0.0433(15) 0.0666(18) 0.0002(13) 0.0169(13) -0.0030(12)
C49 0.0265(11) 0.0205(10) 0.0278(11) 0.0032(8) 0.0039(9) 0.0023(8)
C50 0.0274(11) 0.0218(10) 0.0319(12) 0.0009(9) 0.0027(9) -0.0008(9)
C51 0.0299(12) 0.0241(11) 0.0418(13) 0.0001(10) 0.0099(10) -0.0017(9)
C52 0.0405(13) 0.0259(11) 0.0473(14) -0.0014(10) 0.0194(11) -0.0028(10)
C53 0.0318(11) 0.0227(10) 0.0195(10) 0.0022(8) 0.0038(9) 0.0047(9)
C54 0.0323(12) 0.0317(11) 0.0229(11) 0.0038(9) 0.0071(9) 0.0077(9)
C55 0.0400(13) 0.0388(13) 0.0241(11) 0.0054(10) 0.0128(10) 0.0099(10)
C56 0.0473(15) 0.0657(18) 0.0331(13) 0.0126(12) 0.0176(12) 0.0053(13)
S1 0.0281(3) 0.0164(2) 0.0269(3) -0.0014(2) 0.0144(2) 0.0002(2)
O5 0.0289(8) 0.0278(8) 0.0329(8) 0.0051(6) 0.0149(7) -0.0028(6)
O6A 0.0270(10) 0.0266(10) 0.0387(11) -0.0008(9) 0.0158(9) 0.0019(8)
O7A 0.0424(12) 0.0170(9) 0.0366(12) -0.0007(8) 0.0218(11) 0.0011(9)
O8A 0.0297(11) 0.0273(10) 0.0318(11) -0.0030(8) 0.0108(9) -0.0016(8)
O1W 0.0332(9) 0.0352(9) 0.0435(10) -0.0040(8) 0.0070(9) -0.0022(8)
O2W 0.0430(11) 0.0694(13) 0.0649(13) 0.0169(11) 0.0319(11) 0.0136(10)

loop_
_atom_type_symbol
_atom_type_description
_atom_type_scat_dispersion_real
_atom_type_scat_dispersion_imag
_atom_type_scat_source
C C 0.0033 0.0016 'International Tables Vol C Tables 4.2.6.8 and 6.1.1.4'
H H 0.0000 0.0000 'International Tables Vol C Tables 4.2.6.8 and 6.1.1.4'
N N 0.0061 0.0033 'International Tables Vol C Tables 4.2.6.8 and 6.1.1.4'
O O 0.0106 0.0060 'International Tables Vol C Tables 4.2.6.8 and 6.1.1.4'
S S 0.1246 0.1234 'International Tables Vol C Tables 4.2.6.8 and 6.1.1.4'

loop_
_geom_angle_atom_site_label_1
_geom_angle_atom_site_label_2
_geom_angle_atom_site_label_3
_geom_angle
C1 N1 C24 121.31(17)
C1 N1 H1N 119.3
C24 N1 H1N 119.3
C4 N2 C5 121.85(18)
C4 N2 H2N 119.1
C5 N2 H2N 119.1
C13 N3 C12 123.28(16)
C13 N3 H3N 118.4
C12 N3 H3N 118.4
C16 N4 C17 120.60(17)
C16 N4 H4N 119.7
C17 N4 H4N 119.7
N1 C1 C4 133.45(19)
N1 C1 C2 134.62(19)
C4 C1 C2 91.86(17)
O1 C2 C1 135.8(2)
O1 C2 C3 136.4(2)
C1 C2 C3 87.87(16)
O2 C3 C4 135.4(2)
O2 C3 C2 136.2(2)
C4 C3 C2 88.38(16)
N2 C4 C1 132.38(19)
N2 C4 C3 135.66(19)
C1 C4 C3 91.89(17)
N2 C5 C6 113.23(17)
N2 C5 H5A 108.9
C6 C5 H5A 108.9
N2 C5 H5B 108.9
C6 C5 H5B 108.9
H5A C5 H5B 107.7
C7 C6 C11 119.0(2)
C7 C6 C5 120.25(19)
C11 C6 C5 120.67(19)
C8 C7 C6 120.4(2)
C8 C7 H7 119.8
C6 C7 H7 119.8
C7 C8 C9 120.3(2)
C7 C8 H8 119.9
C9 C8 H8 119.9
C8 C9 C10 120.2(2)
C8 C9 H9 119.9
C10 C9 H9 119.9
C9 C10 C11 119.05(19)
C9 C10 C12 120.20(18)
C11 C10 C12 120.73(18)
C10 C11 C6 121.05(19)
C10 C11 H11 119.5
C6 C11 H11 119.5
N3 C12 C10 112.75(15)
N3 C12 H12A 109.0
C10 C12 H12A 109.0
N3 C12 H12B 109.0
C10 C12 H12B 109.0
H12A C12 H12B 107.8
N3 C13 C16 132.16(18)
N3 C13 C14 136.47(18)
C16 C13 C14 91.37(15)
O3 C14 C13 135.78(19)
O3 C14 C15 135.95(18)
C13 C14 C15 88.27(15)
O4 C15 C16 135.70(19)
O4 C15 C14 136.25(18)
C16 C15 C14 88.02(15)
N4 C16 C13 132.87(18)
N4 C16 C15 134.75(18)
C13 C16 C15 92.34(15)
N4 C17 C18 110.86(16)
N4 C17 H17A 109.5
C18 C17 H17A 109.5
N4 C17 H17B 109.5
C18 C17 H17B 109.5
H17A C17 H17B 108.1
C23 C18 C19 118.80(19)
C23 C18 C17 119.17(18)
C19 C18 C17 121.99(18)
C20 C19 C18 120.0(2)
C20 C19 H19 120.0
C18 C19 H19 120.0
C21 C20 C19 120.8(2)
C21 C20 H20 119.6
C19 C20 H20 119.6
C20 C21 C22 119.67(19)
C20 C21 H21 120.2
C22 C21 H21 120.2
C21 C22 C23 119.25(19)
C21 C22 C24 121.79(18)
C23 C22 C24 118.89(18)
C18 C23 C22 121.44(19)
C18 C23 H23 119.3
C22 C23 H23 119.3
N1 C24 C22 110.14(15)
N1 C24 H24A 109.6
C22 C24 H24A 109.6
N1 C24 H24B 109.6
C22 C24 H24B 109.6
H24A C24 H24B 108.1
C37 N5 C33 110.91(16)
C37 N5 C29 105.71(15)
C33 N5 C29 111.53(15)
C37 N5 C25 111.53(16)
C33 N5 C25 105.98(15)
C29 N5 C25 111.28(16)
C26 C25 N5 115.60(17)
C26 C25 H25A 108.4
N5 C25 H25A 108.4
C26 C25 H25B 108.4
N5 C25 H25B 108.4
H25A C25 H25B 107.4
C25 C26 C27 109.80(19)
C25 C26 H26A 109.7
C27 C26 H26A 109.7
C25 C26 H26B 109.7
C27 C26 H26B 109.7
H26A C26 H26B 108.2
C26 C27 C28 113.3(2)
C26 C27 H27A 108.9
C28 C27 H27A 108.9
C26 C27 H27B 108.9
C28 C27 H27B 108.9
H27A C27 H27B 107.7
C27 C28 H28A 109.5
C27 C28 H28B 109.5
H28A C28 H28B 109.5
C27 C28 H28C 109.5
H28A C28 H28C 109.5
H28B C28 H28C 109.5
N5 C29 C30 114.79(16)
N5 C29 H29A 108.6
C30 C29 H29A 108.6
N5 C29 H29B 108.6
C30 C29 H29B 108.6
H29A C29 H29B 107.5
C29 C30 C31 110.26(17)
C29 C30 H30A 109.6
C31 C30 H30A 109.6
C29 C30 H30B 109.6
C31 C30 H30B 109.6
H30A C30 H30B 108.1
C32 C31 C30 113.28(18)
C32 C31 H31A 108.9
C30 C31 H31A 108.9
C32 C31 H31B 108.9
C30 C31 H31B 108.9
H31A C31 H31B 107.7
C31 C32 H32A 109.5
C31 C32 H32B 109.5
H32A C32 H32B 109.5
C31 C32 H32C 109.5
H32A C32 H32C 109.5
H32B C32 H32C 109.5
C34 C33 N5 116.09(16)
C34 C33 H33A 108.3
N5 C33 H33A 108.3
C34 C33 H33B 108.3
N5 C33 H33B 108.3
H33A C33 H33B 107.4
C35 C34 C33 113.0(2)
C35 C34 H34A 109.0
C33 C34 H34A 109.0
C35 C34 H34B 109.0
C33 C34 H34B 109.0
H34A C34 H34B 107.8
C34 C35 C36 122.2(2)
C34 C35 H35A 106.8
C36 C35 H35A 106.8
C34 C35 H35B 106.8
C36 C35 H35B 106.8
H35A C35 H35B 106.6
C35 C36 H36A 109.5
C35 C36 H36B 109.5
H36A C36 H36B 109.5
C35 C36 H36C 109.5
H36A C36 H36C 109.5
H36B C36 H36C 109.5
C38A C37 N5 113.3(2)
N5 C37 C38B 116.3(3)
C38A C37 H37A 108.9
N5 C37 H37A 108.9
C38A C37 H37B 108.9
N5 C37 H37B 108.9
H37A C37 H37B 107.7
C37 C38A C39A 110.4(3)
C37 C38A H38A 109.6
C39A C38A H38A 109.6
C37 C38A H38B 109.6
C39A C38A H38B 109.6
H38A C38A H38B 108.1
C40A C39A C38A 111.7(3)
C40A C39A H39A 109.3
C38A C39A H39A 109.3
C40A C39A H39B 109.3
C38A C39A H39B 109.3
H39A C39A H39B 107.9
C39A C40A H40A 109.5
C39A C40A H40B 109.5
H40A C40A H40B 109.5
C39A C40A H40C 109.5
H40A C40A H40C 109.5
H40B C40A H40C 109.5
C39B C38B C37 112.4(6)
C39B C38B H38C 109.1
C37 C38B H38C 109.1
C39B C38B H38D 109.1
C37 C38B H38D 109.1
H38C C38B H38D 107.8
C40B C39B C38B 110.5(7)
C40B C39B H39C 109.5
C38B C39B H39C 109.5
C40B C39B H39D 109.5
C38B C39B H39D 109.5
H39C C39B H39D 108.1
C39B C40B H40D 109.5
C39B C40B H40E 109.5
H40D C40B H40E 109.5
C39B C40B H40F 109.5
H40D C40B H40F 109.5
H40E C40B H40F 109.5
C53 N6 C49 112.07(15)
C53 N6 C45 108.69(15)
C49 N6 C45 107.36(15)
C53 N6 C41 112.61(15)
C49 N6 C41 108.71(14)
C45 N6 C41 107.15(15)
C42 C41 N6 118.35(16)
C42 C41 H41A 107.7
N6 C41 H41A 107.7
C42 C41 H41B 107.7
N6 C41 H41B 107.7
H41A C41 H41B 107.1
C41 C42 C43 110.29(17)
C41 C42 H42A 109.6
C43 C42 H42A 109.6
C41 C42 H42B 109.6
C43 C42 H42B 109.6
H42A C42 H42B 108.1
C42 C43 C44 111.17(17)
C42 C43 H43A 109.4
C44 C43 H43A 109.4
C42 C43 H43B 109.4
C44 C43 H43B 109.4
H43A C43 H43B 108.0
C43 C44 H44A 109.5
C43 C44 H44B 109.5
H44A C44 H44B 109.5
C43 C44 H44C 109.5
H44A C44 H44C 109.5
H44B C44 H44C 109.5
C46 C45 N6 116.13(17)
C46 C45 H45A 108.3
N6 C45 H45A 108.3
C46 C45 H45B 108.3
N6 C45 H45B 108.3
H45A C45 H45B 107.4
C45 C46 C47 109.66(18)
C45 C46 H46A 109.7
C47 C46 H46A 109.7
C45 C46 H46B 109.7
C47 C46 H46B 109.7
H46A C46 H46B 108.2
C48 C47 C46 114.2(2)
C48 C47 H47A 108.7
C46 C47 H47A 108.7
C48 C47 H47B 108.7
C46 C47 H47B 108.7
H47A C47 H47B 107.6
C47 C48 H48A 109.5
C47 C48 H48B 109.5
H48A C48 H48B 109.5
C47 C48 H48C 109.5
H48A C48 H48C 109.5
H48B C48 H48C 109.5
N6 C49 C50 115.69(16)
N6 C49 H49A 108.4
C50 C49 H49A 108.4
N6 C49 H49B 108.4
C50 C49 H49B 108.4
H49A C49 H49B 107.4
C49 C50 C51 108.99(17)
C49 C50 H50A 109.9
C51 C50 H50A 109.9
C49 C50 H50B 109.9
C51 C50 H50B 109.9
H50A C50 H50B 108.3
C52 C51 C50 113.77(18)
C52 C51 H51A 108.8
C50 C51 H51A 108.8
C52 C51 H51B 108.8
C50 C51 H51B 108.8
H51A C51 H51B 107.7
C51 C52 H52A 109.5
C51 C52 H52B 109.5
H52A C52 H52B 109.5
C51 C52 H52C 109.5
H52A C52 H52C 109.5
H52B C52 H52C 109.5
C54 C53 N6 115.62(16)
C54 C53 H53A 108.4
N6 C53 H53A 108.4
C54 C53 H53B 108.4
N6 C53 H53B 108.4
H53A C53 H53B 107.4
C53 C54 C55 110.12(17)
C53 C54 H54A 109.6
C55 C54 H54A 109.6
C53 C54 H54B 109.6
C55 C54 H54B 109.6
H54A C54 H54B 108.2
C56 C55 C54 110.56(18)
C56 C55 H55A 109.5
C54 C55 H55A 109.5
C56 C55 H55B 109.5
C54 C55 H55B 109.5
H55A C55 H55B 108.1
C55 C56 H56A 109.5
C55 C56 H56B 109.5
H56A C56 H56B 109.5
C55 C56 H56C 109.5
H56A C56 H56C 109.5
H56B C56 H56C 109.5
O7B S1 O8B 114.0(3)
O7A S1 O6A 113.04(12)
O7B S1 O5 111.9(2)
O8B S1 O5 113.0(2)
O7A S1 O5 110.06(10)
O6A S1 O5 110.55(10)
O7A S1 O8A 107.80(12)
O6A S1 O8A 108.51(11)
O5 S1 O8A 106.62(10)
O7B S1 O6B 108.7(3)
O8B S1 O6B 103.3(3)
O5 S1 O6B 105.0(2)
H1WA O1W H1WB 103(3)
H2WA O2W H2WB 110(3)

loop_
_geom_bond_atom_site_label_1
_geom_bond_atom_site_label_2
_geom_bond_distance
O1 C2 1.228(3)
O2 C3 1.230(3)
O3 C14 1.232(2)
O4 C15 1.231(2)
N1 C1 1.330(3)
N1 C24 1.471(3)
N1 H1N 0.8800
N2 C4 1.334(3)
N2 C5 1.463(3)
N2 H2N 0.8800
N3 C13 1.321(2)
N3 C12 1.464(2)
N3 H3N 0.8800
N4 C16 1.334(2)
N4 C17 1.470(3)
N4 H4N 0.8800
C1 C4 1.414(3)
C1 C2 1.475(3)
C2 C3 1.510(3)
C3 C4 1.468(3)
C5 C6 1.514(3)
C5 H5A 0.9900
C5 H5B 0.9900
C6 C7 1.387(3)
C6 C11 1.395(3)
C7 C8 1.382(3)
C7 H7 0.9500
C8 C9 1.389(3)
C8 H8 0.9500
C9 C10 1.389(3)
C9 H9 0.9500
C10 C11 1.389(3)
C10 C12 1.513(3)
C11 H11 0.9500
C12 H12A 0.9900
C12 H12B 0.9900
C13 C16 1.417(3)
C13 C14 1.475(3)
C14 C15 1.513(3)
C15 C16 1.467(3)
C17 C18 1.512(3)
C17 H17A 0.9900
C17 H17B 0.9900
C18 C23 1.387(3)
C18 C19 1.393(3)
C19 C20 1.390(3)
C19 H19 0.9500
C20 C21 1.386(3)
C20 H20 0.9500
C21 C22 1.390(3)
C21 H21 0.9500
C22 C23 1.394(3)
C22 C24 1.513(3)
C23 H23 0.9500
C24 H24A 0.9900
C24 H24B 0.9900
N5 C37 1.517(3)
N5 C33 1.521(3)
N5 C29 1.521(3)
N5 C25 1.527(3)
C25 C26 1.519(3)
C25 H25A 0.9900
C25 H25B 0.9900
C26 C27 1.521(3)
C26 H26A 0.9900
C26 H26B 0.9900
C27 C28 1.522(4)
C27 H27A 0.9900
C27 H27B 0.9900
C28 H28A 0.9800
C28 H28B 0.9800
C28 H28C 0.9800
C29 C30 1.523(3)
C29 H29A 0.9900
C29 H29B 0.9900
C30 C31 1.535(3)
C30 H30A 0.9900
C30 H30B 0.9900
C31 C32 1.517(3)
C31 H31A 0.9900
C31 H31B 0.9900
C32 H32A 0.9800
C32 H32B 0.9800
C32 H32C 0.9800
C33 C34 1.509(3)
C33 H33A 0.9900
C33 H33B 0.9900
C34 C35 1.453(3)
C34 H34A 0.9900
C34 H34B 0.9900
C35 C36 1.469(3)
C35 H35A 0.9900
C35 H35B 0.9900
C36 H36A 0.9800
C36 H36B 0.9800
C36 H36C 0.9800
C37 C38A 1.461(4)
C37 C38B 1.673(8)
C37 H37A 0.9900
C37 H37B 0.9900
C38A C39A 1.517(5)
C38A H38A 0.9900
C38A H38B 0.9900
C39A C40A 1.505(5)
C39A H39A 0.9900
C39A H39B 0.9900
C40A H40A 0.9800
C40A H40B 0.9800
C40A H40C 0.9800
C38B C39B 1.567(11)
C38B H38C 0.9900
C38B H38D 0.9900
C39B C40B 1.489(11)
C39B H39C 0.9900
C39B H39D 0.9900
C40B H40D 0.9800
C40B H40E 0.9800
C40B H40F 0.9800
N6 C53 1.520(3)
N6 C49 1.522(2)
N6 C45 1.530(3)
N6 C41 1.536(3)
C41 C42 1.519(3)
C41 H41A 0.9900
C41 H41B 0.9900
C42 C43 1.524(3)
C42 H42A 0.9900
C42 H42B 0.9900
C43 C44 1.529(3)
C43 H43A 0.9900
C43 H43B 0.9900
C44 H44A 0.9800
C44 H44B 0.9800
C44 H44C 0.9800
C45 C46 1.524(3)
C45 H45A 0.9900
C45 H45B 0.9900
C46 C47 1.539(3)
C46 H46A 0.9900
C46 H46B 0.9900
C47 C48 1.495(3)
C47 H47A 0.9900
C47 H47B 0.9900
C48 H48A 0.9800
C48 H48B 0.9800
C48 H48C 0.9800
C49 C50 1.523(3)
C49 H49A 0.9900
C49 H49B 0.9900
C50 C51 1.526(3)
C50 H50A 0.9900
C50 H50B 0.9900
C51 C52 1.516(3)
C51 H51A 0.9900
C51 H51B 0.9900
C52 H52A 0.9800
C52 H52B 0.9800
C52 H52C 0.9800
C53 C54 1.517(3)
C53 H53A 0.9900
C53 H53B 0.9900
C54 C55 1.524(3)
C54 H54A 0.9900
C54 H54B 0.9900
C55 C56 1.519(3)
C55 H55A 0.9900
C55 H55B 0.9900
C56 H56A 0.9800
C56 H56B 0.9800
C56 H56C 0.9800
S1 O7B 1.431(6)
S1 O8B 1.445(6)
S1 O7A 1.4459(19)
S1 O6A 1.4490(19)
S1 O5 1.4838(14)
S1 O8A 1.528(2)
S1 O6B 1.594(6)
O1W H1WA 0.91(4)
O1W H1WB 0.91(3)
O2W H2WA 1.00(5)
O2W H2WB 0.95(5)

loop_
_geom_hbond_atom_site_label_D
_geom_hbond_atom_site_label_H
_geom_hbond_atom_site_label_A
_geom_hbond_distance_DH
_geom_hbond_distance_HA
_geom_hbond_distance_DA
_geom_hbond_angle_DHA
_geom_hbond_site_symmetry_A
N1 H1N O5 0.88 2.09 2.847(2) 143.4 .
N2 H2N O5 0.88 1.95 2.745(2) 148.7 .
N3 H3N O6A 0.88 1.94 2.801(2) 165.4 .
N3 H3N O8B 0.88 2.04 2.846(6) 151.2 .
N4 H4N O8A 0.88 2.08 2.881(2) 151.5 .
N4 H4N O8B 0.88 1.85 2.633(6) 146.8 .
C12 H12B O1W 0.99 2.62 3.414(3) 137.7 .
C17 H17B O4 0.99 2.63 3.342(3) 128.9 .
C25 H25B O7A 0.99 2.31 3.281(3) 164.8 .
C25 H25B O7B 0.99 2.59 3.549(6) 162.0 .
C29 H29A O4 0.99 2.61 3.543(2) 157.1 4_575
C29 H29B O2 0.99 2.56 3.525(3) 165.4 1_545
C30 H30A O1 0.99 2.61 3.321(3) 128.5 1_545
C38A H38B O7A 0.99 2.42 3.361(5) 158.5 .
C38B H38C O6B 0.99 2.58 3.490(10) 152.3 .
C41 H41A O7A 0.99 2.24 3.180(3) 158.9 .
C41 H41A O7B 0.99 2.46 3.372(6) 153.0 .
C42 H42A O1W 0.99 2.59 3.548(3) 163.6 .
C45 H45A O8A 0.99 2.53 3.464(3) 157.1 .
C45 H45A O7B 0.99 2.25 3.176(6) 155.2 .
C49 H49B S1 0.99 3.01 3.950(2) 160.0 .
C49 H49B O6A 0.99 2.62 3.601(3) 170.7 .
C49 H49B O8B 0.99 2.53 3.450(6) 153.7 .
C53 H53A O4 0.99 2.49 3.463(2) 165.9 1_545
C53 H53B O2 0.99 2.45 3.397(2) 159.2 4_576
O1W H1WA O3 0.91(4) 2.10(4) 2.951(2) 155(3) 2_545
O1W H1WB O6A 0.91(3) 2.04(3) 2.866(3) 151(3) .
O1W H1WB O6B 0.91(3) 2.15(3) 3.033(6) 165(3) .
O2W H2WA O1 1.00(5) 2.01(5) 2.938(3) 153(4) 2_645
O2W H2WB S1 0.95(5) 2.73(5) 3.538(2) 144(3) .
O2W H2WB O8A 0.95(5) 2.01(5) 2.900(3) 156(4) .
O2W H2WB O7B 0.95(5) 2.03(5) 2.856(7) 144(4) .

loop_
_geom_torsion_atom_site_label_1
_geom_torsion_atom_site_label_2
_geom_torsion_atom_site_label_3
_geom_torsion_atom_site_label_4
_geom_torsion
C24 N1 C1 C4 -167.8(2)
C24 N1 C1 C2 16.1(3)
N1 C1 C2 O1 -2.0(4)
C4 C1 C2 O1 -179.2(3)
N1 C1 C2 C3 176.8(2)
C4 C1 C2 C3 -0.39(15)
O1 C2 C3 O2 0.1(5)
C1 C2 C3 O2 -178.7(3)
O1 C2 C3 C4 179.2(3)
C1 C2 C3 C4 0.38(15)
C5 N2 C4 C1 170.1(2)
C5 N2 C4 C3 -13.9(3)
N1 C1 C4 N2 0.4(4)
C2 C1 C4 N2 177.6(2)
N1 C1 C4 C3 -176.8(2)
C2 C1 C4 C3 0.41(16)
O2 C3 C4 N2 1.6(4)
C2 C3 C4 N2 -177.5(2)
O2 C3 C4 C1 178.7(2)
C2 C3 C4 C1 -0.40(15)
C4 N2 C5 C6 -92.6(2)
N2 C5 C6 C7 136.5(2)
N2 C5 C6 C11 -45.6(3)
C11 C6 C7 C8 0.0(3)
C5 C6 C7 C8 177.9(2)
C6 C7 C8 C9 0.9(4)
C7 C8 C9 C10 -0.9(4)
C8 C9 C10 C11 0.1(3)
C8 C9 C10 C12 -178.4(2)
C9 C10 C11 C6 0.8(3)
C12 C10 C11 C6 179.33(18)
C7 C6 C11 C10 -0.9(3)
C5 C6 C11 C10 -178.77(18)
C13 N3 C12 C10 104.9(2)
C9 C10 C12 N3 -135.97(19)
C11 C10 C12 N3 45.6(2)
C12 N3 C13 C16 -172.14(19)
C12 N3 C13 C14 9.0(3)
N3 C13 C14 O3 0.0(4)
C16 C13 C14 O3 -179.2(2)
N3 C13 C14 C15 179.3(2)
C16 C13 C14 C15 0.14(14)
O3 C14 C15 O4 0.7(4)
C13 C14 C15 O4 -178.6(2)
O3 C14 C15 C16 179.2(2)
C13 C14 C15 C16 -0.14(14)
C17 N4 C16 C13 161.40(19)
C17 N4 C16 C15 -21.4(3)
N3 C13 C16 N4 -1.4(4)
C14 C13 C16 N4 177.8(2)
N3 C13 C16 C15 -179.4(2)
C14 C13 C16 C15 -0.15(15)
O4 C15 C16 N4 0.7(4)
C14 C15 C16 N4 -177.8(2)
O4 C15 C16 C13 178.6(2)
C14 C15 C16 C13 0.15(14)
C16 N4 C17 C18 -90.0(2)
N4 C17 C18 C23 -65.2(2)
N4 C17 C18 C19 112.4(2)
C23 C18 C19 C20 -0.9(3)
C17 C18 C19 C20 -178.55(19)
C18 C19 C20 C21 1.1(3)
C19 C20 C21 C22 -0.4(3)
C20 C21 C22 C23 -0.4(3)
C20 C21 C22 C24 176.56(19)
C19 C18 C23 C22 0.0(3)
C17 C18 C23 C22 177.76(17)
C21 C22 C23 C18 0.6(3)
C24 C22 C23 C18 -176.44(17)
C1 N1 C24 C22 84.9(2)
C21 C22 C24 N1 -111.5(2)
C23 C22 C24 N1 65.5(2)
C37 N5 C25 C26 54.1(2)
C33 N5 C25 C26 174.87(18)
C29 N5 C25 C26 -63.7(2)
N5 C25 C26 C27 174.63(19)
C25 C26 C27 C28 178.4(2)
C37 N5 C29 C30 -178.58(18)
C33 N5 C29 C30 60.8(2)
C25 N5 C29 C30 -57.3(2)
N5 C29 C30 C31 -167.34(17)
C29 C30 C31 C32 71.0(3)
C37 N5 C33 C34 -62.6(2)
C29 N5 C33 C34 55.0(2)
C25 N5 C33 C34 176.2(2)
N5 C33 C34 C35 174.1(2)
C33 C34 C35 C36 -177.3(3)
C33 N5 C37 C38A -60.6(3)
C29 N5 C37 C38A 178.4(2)
C25 N5 C37 C38A 57.3(3)
C33 N5 C37 C38B -39.7(4)
C29 N5 C37 C38B -160.7(3)
C25 N5 C37 C38B 78.2(4)
N5 C37 C38A C39A -161.1(3)
C37 C38A C39A C40A -172.0(3)
N5 C37 C38B C39B -173.6(5)
C37 C38B C39B C40B 78.9(7)
C53 N6 C41 C42 81.0(2)
C49 N6 C41 C42 -43.8(2)
C45 N6 C41 C42 -159.50(17)
N6 C41 C42 C43 164.94(17)
C41 C42 C43 C44 -175.02(18)
C53 N6 C45 C46 60.4(2)
C49 N6 C45 C46 -178.20(17)
C41 N6 C45 C46 -61.6(2)
N6 C45 C46 C47 167.29(18)
C45 C46 C47 C48 56.4(3)
C53 N6 C49 C50 62.4(2)
C45 N6 C49 C50 -56.9(2)
C41 N6 C49 C50 -172.50(17)
N6 C49 C50 C51 -163.86(17)
C49 C50 C51 C52 -174.16(18)
C49 N6 C53 C54 47.1(2)
C45 N6 C53 C54 165.57(17)
C41 N6 C53 C54 -75.9(2)
N6 C53 C54 C55 176.15(17)
C53 C54 C55 C56 -175.13(19)
